data_7716155
loop_
_publ_author_name
'Major, Christopher'
'Lough, Alan'
'Stephan, Douglas W.'

_publ_section_title
;
 A chelated borinium cation.
;
_journal_issue 24
_journal_name_full 'Dalton transactions (Cambridge, England : 2003)'
_journal_page_first 10075
_journal_page_last 10078
_journal_paper_doi 10.1039/d4dt01242a
_journal_volume 53
_journal_year 2024
_chemical_formula_moiety '0.5(C30 H50 B F N2 Si2)'
_chemical_formula_sum 'C15 H25 B0.5 F0.5 N Si'
_chemical_formula_weight 262.369
_space_group_crystal_system triclinic
_space_group_IT_number 2
_space_group_name_Hall '-P 1'
_space_group_name_H-M_alt 'P -1'
_symmetry_Int_Tables_number 2
_audit_creation_date 2023-03-06
_audit_creation_method
;
Olex2 1.5
(compiled 2023.02.24 svn.rf166f9f3 for OlexSys, GUI svn.r6725)
;
_audit_update_record
;
2024-05-14 deposited with the CCDC.	2024-05-20 downloaded from the CCDC.
;
_cell_angle_alpha 75.113(3)
_cell_angle_beta 79.398(3)
_cell_angle_gamma 65.194(3)
_cell_formula_units_Z 4
_cell_length_a 9.7767(6)
_cell_length_b 11.4623(8)
_cell_length_c 16.2806(11)
_cell_measurement_reflns_used 9972
_cell_measurement_temperature 150.01
_cell_measurement_theta_max 26.62
_cell_measurement_theta_min 2.30
_cell_volume 1594.49(19)
_computing_cell_refinement 'SAINT V8.38A (Bruker, 2018)'
_computing_data_reduction 'SAINT V8.38A (Bruker, 2018)'
_computing_molecular_graphics 'Olex2 1.5 (Dolomanov et al., 2009)'
_computing_publication_material 'Olex2 1.5 (Dolomanov et al., 2009)'
_computing_structure_refinement 'olex2.refine 1.5 (Bourhis et al., 2015)'
_computing_structure_solution 'olex2.solve (Bourhis et al., 2015)'
_diffrn_ambient_temperature 150.01
_diffrn_measured_fraction_theta_full 0.9993
_diffrn_measured_fraction_theta_max 0.9993
_diffrn_measurement_device_type 'Bruker APEX-II CCD'
_diffrn_measurement_method '\f and \w scans'
_diffrn_radiation_monochromator graphite
_diffrn_radiation_type 'Mo K\a'
_diffrn_radiation_wavelength 0.71073
_diffrn_reflns_av_R_equivalents 0.0345
_diffrn_reflns_av_unetI/netI 0.0309
_diffrn_reflns_Laue_measured_fraction_full 0.9993
_diffrn_reflns_Laue_measured_fraction_max 0.9993
_diffrn_reflns_limit_h_max 12
_diffrn_reflns_limit_h_min -12
_diffrn_reflns_limit_k_max 15
_diffrn_reflns_limit_k_min -15
_diffrn_reflns_limit_l_max 21
_diffrn_reflns_limit_l_min -21
_diffrn_reflns_number 45310
_diffrn_reflns_point_group_measured_fraction_full 0.9993
_diffrn_reflns_point_group_measured_fraction_max 0.9993
_diffrn_reflns_theta_full 24.9978
_diffrn_reflns_theta_max 25.00
_diffrn_reflns_theta_min 1.30
_diffrn_source_current 30.0
_diffrn_source_power 1.5
_diffrn_source_voltage 50.0
_diffrn_standards_number 0
_exptl_absorpt_coefficient_mu 0.137
_exptl_absorpt_correction_type none
_exptl_crystal_colour colourless
_exptl_crystal_density_diffrn 1.093
_exptl_crystal_description block
_exptl_crystal_F_000 572.599
_exptl_crystal_size_max 0.18
_exptl_crystal_size_mid 0.15
_exptl_crystal_size_min 0.12
_refine_diff_density_max 0.2782
_refine_diff_density_min -0.2606
_refine_diff_density_rms 0.0432
_refine_ls_d_res_high 0.8409
_refine_ls_d_res_low 15.6747
_refine_ls_goodness_of_fit_ref 1.0500
_refine_ls_hydrogen_treatment constr
_refine_ls_matrix_type full
_refine_ls_number_constraints 74
_refine_ls_number_parameters 337
_refine_ls_number_reflns 5636
_refine_ls_number_restraints 0
_refine_ls_restrained_S_all 1.0500
_refine_ls_R_factor_all 0.0408
_refine_ls_R_factor_gt 0.0331
_refine_ls_shift/su_max 0.0002
_refine_ls_shift/su_mean 0.0000
_refine_ls_structure_factor_coef Fsqd
_refine_ls_weighting_details 'w=1/[\s^2^(Fo^2^)+(0.0397P)^2^+0.5536P] where P=(Fo^2^+2Fc^2^)/3'
_refine_ls_weighting_scheme calc
_refine_ls_wR_factor_gt 0.0821
_refine_ls_wR_factor_ref 0.0873
_reflns_Friedel_coverage 0.0
_reflns_limit_h_max 11
_reflns_limit_h_min -11
_reflns_limit_k_max 13
_reflns_limit_k_min -12
_reflns_limit_l_max 19
_reflns_limit_l_min 0
_reflns_number_gt 4825
_reflns_number_total 5636
_reflns_threshold_expression I>=2u(I)
_cod_data_source_file d4dt01242a2.cif
_cod_data_source_block 1
_cod_depositor_comments 'Adding full bibliography for 7716155--7716158.cif.'
_cod_database_code 7716155
_olex2_refinement_description
;
1. Fixed Uiso
 At 1.2 times of:
  All C(H) groups, All C(H,H) groups
 At 1.5 times of:
  All C(H,H,H) groups
2.a Ternary CH refined with riding coordinates:
 C6(H6), C7(H7), C19(H19), C23(H23)
2.b Secondary CH2 refined with riding coordinates:
 C12(H12a,H12b), C18(H18a,H18b)
2.c Aromatic/amide H refined with riding coordinates:
 C10(H10), C15(H15), C13(H13), C20(H20), C22(H22), C14(H14)
2.d Idealised Me refined as rotating group:
 C16(H16a,H16b,H16c), C21(H21a,H21b,H21c), C24(H24a,H24b,H24c), C25(H25a,H25b,
 H25c), C26(H26a,H26b,H26c), C27(H27a,H27b,H27c), C28(H28a,H28b,H28c), C29(H29a,
 H29b,H29c), C30(H30a,H30b,H30c), C31(H31a,H31b,H31c), C32(H32a,H32b,H32c),
 C33(H33a,H33b,H33c)
;
_olex2_submission_special_instructions 'No special instructions were received'

loop_
_space_group_symop_id
_space_group_symop_operation_xyz
1 x,y,z
2 -x,-y,-z

loop_
_atom_site_label
_atom_site_type_symbol
_atom_site_fract_x
_atom_site_fract_y
_atom_site_fract_z
_atom_site_U_iso_or_equiv
_atom_site_adp_type
_atom_site_occupancy
_atom_site_refinement_flags_posn
Si1 Si 0.00996(4) 0.43701(4) 0.22316(3) 0.02146(11) Uani 1.000000 .
Si2 Si 0.27355(5) 0.15875(4) 0.12117(2) 0.02264(11) Uani 1.000000 .
N1 N -0.04112(12) 0.30032(11) 0.25878(7) 0.0174(2) Uani 1.000000 .
C2 C 0.28290(15) -0.03613(13) 0.25919(9) 0.0197(3) Uani 1.000000 .
N3 N 0.19662(13) 0.10170(11) 0.22266(7) 0.0177(3) Uani 1.000000 .
C4 C -0.23172(16) 0.32629(13) 0.38525(9) 0.0199(3) Uani 1.000000 .
C5 C -0.19624(15) 0.32709(13) 0.29740(9) 0.0177(3) Uani 1.000000 .
C6 C -0.11656(17) 0.30495(15) 0.44459(9) 0.0257(3) Uani 1.000000 .
C7 C 0.42746(16) 0.04057(14) 0.33547(9) 0.0244(3) Uani 1.000000 .
C8 C -0.30840(16) 0.35040(14) 0.24518(9) 0.0212(3) Uani 1.000000 .
C9 C 0.39793(16) -0.06599(14) 0.31125(9) 0.0215(3) Uani 1.000000 .
C10 C -0.45435(16) 0.36845(14) 0.28288(10) 0.0262(3) Uani 1.000000 .
C11 C 0.25403(16) -0.13650(14) 0.24044(9) 0.0243(3) Uani 1.000000 .
C12 C 0.27444(17) 0.32365(15) 0.11263(10) 0.0291(4) Uani 1.000000 .
C13 C -0.37931(16) 0.34423(14) 0.41976(10) 0.0247(3) Uani 1.000000 .
C14 C 0.48375(17) -0.19756(15) 0.34353(10) 0.0279(3) Uani 1.000000 .
C15 C -0.48952(16) 0.36427(14) 0.36922(10) 0.0267(3) Uani 1.000000 .
C16 C 0.13417(17) 0.43649(16) 0.29793(10) 0.0303(4) Uani 1.000000 .
B17 B 0.05365(18) 0.16334(16) 0.26769(10) 0.0179(3) Uani 1.000000 .
C18 C 0.11728(18) 0.43686(15) 0.11573(10) 0.0309(4) Uani 1.000000 .
C19 C -0.27370(17) 0.34956(16) 0.15037(9) 0.0288(4) Uani 1.000000 .
C20 C 0.34345(17) -0.26653(15) 0.27466(10) 0.0305(4) Uani 1.000000 .
C21 C 0.1628(2) 0.17332(18) 0.03413(10) 0.0369(4) Uani 1.000000 .
C22 C 0.45713(18) -0.29698(15) 0.32518(11) 0.0325(4) Uani 1.000000 .
C23 C 0.12897(18) -0.10974(16) 0.18627(10) 0.0300(4) Uani 1.000000 .
C24 C 0.47353(18) 0.04174(17) 0.10510(10) 0.0321(4) Uani 1.000000 .
C25 C 0.59529(18) 0.00658(17) 0.34011(11) 0.0336(4) Uani 1.000000 .
C26 C -0.0942(2) 0.18191(17) 0.51458(10) 0.0391(4) Uani 1.000000 .
C27 C -0.16427(18) 0.59014(15) 0.21614(12) 0.0355(4) Uani 1.000000 .
C28 C 0.33682(19) 0.07094(17) 0.42008(10) 0.0348(4) Uani 1.000000 .
C29 C 0.00426(19) -0.15126(17) 0.23956(12) 0.0389(4) Uani 1.000000 .
C30 C -0.1616(2) 0.42523(18) 0.48419(12) 0.0404(4) Uani 1.000000 .
C31 C -0.3921(2) 0.4636(2) 0.09610(11) 0.0459(5) Uani 1.000000 .
C32 C -0.2567(2) 0.21848(19) 0.13431(11) 0.0416(4) Uani 1.000000 .
C33 C 0.1905(2) -0.1783(2) 0.10975(12) 0.0486(5) Uani 1.000000 .
F1 F 0.00069(9) 0.08098(8) 0.32609(5) 0.0260(2) Uani 1.000000 .
H10 H -0.53096(16) 0.38393(14) 0.24827(10) 0.0314(4) Uiso 1.000000 R
H15 H -0.58895(16) 0.37510(14) 0.39391(10) 0.0321(4) Uiso 1.000000 R
H13 H -0.40445(16) 0.34262(14) 0.47913(10) 0.0297(4) Uiso 1.000000 R
H20 H 0.32536(17) -0.33552(15) 0.26277(10) 0.0366(4) Uiso 1.000000 R
H22 H 0.51703(18) -0.38606(15) 0.34733(11) 0.0390(5) Uiso 1.000000 R
H14 H 0.56183(17) -0.21911(15) 0.37875(10) 0.0335(4) Uiso 1.000000 R
H6 H -0.01754(17) 0.29213(15) 0.40989(9) 0.0308(4) Uiso 1.000000 R
H7 H 0.38922(16) 0.12180(14) 0.29056(9) 0.0292(4) Uiso 1.000000 R
H12a H 0.32902(17) 0.31902(15) 0.15968(10) 0.0349(4) Uiso 1.000000 R
H12b H 0.33218(17) 0.34487(15) 0.05834(10) 0.0349(4) Uiso 1.000000 R
H16a H 0.0735(3) 0.4610(10) 0.3505(3) 0.0454(5) Uiso 1.000000 GR
H16b H 0.2137(7) 0.3485(3) 0.3115(5) 0.0454(5) Uiso 1.000000 GR
H16c H 0.1804(10) 0.4997(8) 0.2710(3) 0.0454(5) Uiso 1.000000 GR
H18a H 0.05612(18) 0.43226(15) 0.07540(10) 0.0370(4) Uiso 1.000000 R
H18b H 0.13019(18) 0.52111(15) 0.09573(10) 0.0370(4) Uiso 1.000000 R
H19 H -0.17440(17) 0.35824(16) 0.13221(9) 0.0345(4) Uiso 1.000000 R
H21a H 0.1767(11) 0.08557(19) 0.0291(5) 0.0553(6) Uiso 1.000000 GR
H21b H 0.0553(3) 0.2243(10) 0.0477(4) 0.0553(6) Uiso 1.000000 GR
H21c H 0.1983(9) 0.2177(10) -0.01994(17) 0.0553(6) Uiso 1.000000 GR
H23 H 0.08278(18) -0.01303(16) 0.16361(10) 0.0360(4) Uiso 1.000000 R
H24a H 0.5308(3) 0.0359(8) 0.1505(4) 0.0482(6) Uiso 1.000000 GR
H24b H 0.47584(19) -0.0451(3) 0.1067(7) 0.0482(6) Uiso 1.000000 GR
H24c H 0.5190(4) 0.0730(6) 0.0497(3) 0.0482(6) Uiso 1.000000 GR
H25a H 0.6334(4) -0.0674(7) 0.3876(4) 0.0503(6) Uiso 1.000000 GR
H25b H 0.6522(3) -0.0174(11) 0.2866(3) 0.0503(6) Uiso 1.000000 GR
H25c H 0.6077(2) 0.0828(4) 0.3491(7) 0.0503(6) Uiso 1.000000 GR
H26a H -0.1868(5) 0.1956(5) 0.5531(4) 0.0586(6) Uiso 1.000000 GR
H26b H -0.0714(13) 0.1069(3) 0.48857(11) 0.0586(6) Uiso 1.000000 GR
H26c H -0.0101(9) 0.1645(7) 0.5469(5) 0.0586(6) Uiso 1.000000 GR
H27a H -0.2308(6) 0.5883(5) 0.1787(6) 0.0533(6) Uiso 1.000000 GR
H27b H -0.2169(7) 0.5968(6) 0.27317(16) 0.0533(6) Uiso 1.000000 GR
H27c H -0.1370(2) 0.66605(16) 0.1929(7) 0.0533(6) Uiso 1.000000 GR
H28a H 0.2291(2) 0.0977(11) 0.4147(2) 0.0523(6) Uiso 1.000000 GR
H28b H 0.3708(9) -0.0076(3) 0.46526(18) 0.0523(6) Uiso 1.000000 GR
H28c H 0.3525(10) 0.1421(8) 0.4345(4) 0.0523(6) Uiso 1.000000 GR
H29a H 0.0472(3) -0.2457(3) 0.2634(6) 0.0584(6) Uiso 1.000000 GR
H29b H -0.0387(9) -0.1030(9) 0.2861(5) 0.0584(6) Uiso 1.000000 GR
H29c H -0.0754(7) -0.1317(11) 0.2033(2) 0.0584(6) Uiso 1.000000 GR
H30a H -0.1754(13) 0.5032(3) 0.43873(12) 0.0606(6) Uiso 1.000000 GR
H30b H -0.2565(7) 0.4378(7) 0.5205(6) 0.0606(6) Uiso 1.000000 GR
H30c H -0.0819(7) 0.4115(5) 0.5186(6) 0.0606(6) Uiso 1.000000 GR
H31a H -0.4893(4) 0.4541(7) 0.1097(6) 0.0689(7) Uiso 1.000000 GR
H31b H -0.4034(11) 0.5467(2) 0.1083(6) 0.0689(7) Uiso 1.000000 GR
H31c H -0.3595(7) 0.4630(8) 0.03552(11) 0.0689(7) Uiso 1.000000 GR
H32a H -0.1778(10) 0.1469(2) 0.1679(6) 0.0624(7) Uiso 1.000000 GR
H32b H -0.3528(4) 0.2076(6) 0.1511(7) 0.0624(7) Uiso 1.000000 GR
H32c H -0.2284(14) 0.2167(5) 0.07354(17) 0.0624(7) Uiso 1.000000 GR
H33a H 0.2716(10) -0.1527(10) 0.0767(5) 0.0730(8) Uiso 1.000000 GR
H33b H 0.2305(14) -0.2736(2) 0.13030(13) 0.0730(8) Uiso 1.000000 GR
H33c H 0.1088(4) -0.1523(10) 0.0734(5) 0.0730(8) Uiso 1.000000 GR

loop_
_atom_site_aniso_label
_atom_site_aniso_U_11
_atom_site_aniso_U_22
_atom_site_aniso_U_33
_atom_site_aniso_U_12
_atom_site_aniso_U_13
_atom_site_aniso_U_23
Si1 0.0179(2) 0.0183(2) 0.0283(2) -0.00878(16) -0.00283(16) -0.00138(16)
Si2 0.0235(2) 0.0291(2) 0.0159(2) -0.01270(18) 0.00188(15) -0.00386(16)
N1 0.0150(6) 0.0184(6) 0.0191(6) -0.0076(5) -0.0014(5) -0.0025(5)
C2 0.0182(7) 0.0192(7) 0.0185(7) -0.0059(6) 0.0041(6) -0.0050(6)
N3 0.0187(6) 0.0174(6) 0.0164(6) -0.0072(5) -0.0006(5) -0.0025(5)
C4 0.0200(7) 0.0137(7) 0.0236(7) -0.0048(6) -0.0005(6) -0.0036(6)
C5 0.0163(7) 0.0126(7) 0.0232(7) -0.0064(5) -0.0010(5) -0.0010(5)
C6 0.0227(8) 0.0305(8) 0.0204(7) -0.0066(6) -0.0008(6) -0.0070(6)
C7 0.0248(8) 0.0230(8) 0.0235(8) -0.0068(6) -0.0062(6) -0.0034(6)
C8 0.0207(7) 0.0183(7) 0.0257(8) -0.0096(6) -0.0033(6) -0.0018(6)
C9 0.0183(7) 0.0220(8) 0.0201(7) -0.0061(6) 0.0036(6) -0.0043(6)
C10 0.0190(7) 0.0251(8) 0.0368(9) -0.0094(6) -0.0049(6) -0.0071(7)
C11 0.0226(8) 0.0248(8) 0.0256(8) -0.0101(6) 0.0065(6) -0.0095(6)
C12 0.0284(8) 0.0322(9) 0.0253(8) -0.0168(7) 0.0047(6) 0.0000(7)
C13 0.0257(8) 0.0198(8) 0.0261(8) -0.0082(6) 0.0046(6) -0.0065(6)
C14 0.0211(8) 0.0247(8) 0.0309(8) -0.0047(6) -0.0013(6) -0.0022(7)
C15 0.0180(7) 0.0246(8) 0.0375(9) -0.0093(6) 0.0049(6) -0.0097(7)
C16 0.0262(8) 0.0306(9) 0.0403(9) -0.0155(7) -0.0029(7) -0.0098(7)
B17 0.0206(8) 0.0214(8) 0.0145(7) -0.0111(7) -0.0029(6) -0.0025(6)
C18 0.0324(9) 0.0276(9) 0.0311(9) -0.0170(7) -0.0009(7) 0.0044(7)
C19 0.0257(8) 0.0423(10) 0.0234(8) -0.0198(7) -0.0059(6) -0.0011(7)
C20 0.0286(8) 0.0228(8) 0.0405(9) -0.0106(7) 0.0073(7) -0.0133(7)
C21 0.0421(10) 0.0510(11) 0.0208(8) -0.0230(9) -0.0028(7) -0.0041(7)
C22 0.0254(8) 0.0189(8) 0.0430(10) -0.0034(6) 0.0040(7) -0.0033(7)
C23 0.0319(9) 0.0295(9) 0.0348(9) -0.0149(7) -0.0006(7) -0.0137(7)
C24 0.0289(8) 0.0421(10) 0.0247(8) -0.0146(7) 0.0089(7) -0.0125(7)
C25 0.0292(9) 0.0361(9) 0.0369(9) -0.0133(7) -0.0072(7) -0.0059(7)
C26 0.0361(10) 0.0413(10) 0.0253(8) -0.0044(8) -0.0044(7) -0.0002(7)
C27 0.0262(8) 0.0204(8) 0.0571(11) -0.0095(7) -0.0062(8) -0.0006(7)
C28 0.0337(9) 0.0376(10) 0.0316(9) -0.0083(8) -0.0034(7) -0.0138(7)
C29 0.0328(9) 0.0371(10) 0.0542(11) -0.0188(8) -0.0023(8) -0.0137(8)
C30 0.0398(10) 0.0489(11) 0.0407(10) -0.0177(9) -0.0029(8) -0.0225(9)
C31 0.0459(11) 0.0582(12) 0.0356(10) -0.0299(10) -0.0183(8) 0.0143(9)
C32 0.0476(11) 0.0550(12) 0.0299(9) -0.0239(9) -0.0015(8) -0.0163(8)
C33 0.0540(12) 0.0568(13) 0.0463(11) -0.0229(10) -0.0010(9) -0.0292(10)
F1 0.0254(4) 0.0184(4) 0.0272(4) -0.0079(4) 0.0077(4) -0.0013(3)

loop_
_atom_type_symbol
_atom_type_scat_dispersion_real
_atom_type_scat_dispersion_imag
_atom_type_scat_Cromer_Mann_a1
_atom_type_scat_Cromer_Mann_a2
_atom_type_scat_Cromer_Mann_a3
_atom_type_scat_Cromer_Mann_a4
_atom_type_scat_Cromer_Mann_b1
_atom_type_scat_Cromer_Mann_b2
_atom_type_scat_Cromer_Mann_b3
_atom_type_scat_Cromer_Mann_b4
_atom_type_scat_Cromer_Mann_c
_atom_type_scat_source
_atom_type_scat_dispersion_source
B 0.00141 0.00067 2.05450 1.33260 1.09790 0.70680 23.21850 1.02100 60.34980 0.14030 -0.19320 'International Tables Volume C Table 6.1.1.4 (pp. 500-502)' 'Henke, Gullikson and Davis, At. Data and Nucl. Data Tables, 1993, 54, 2'
C 0.00347 0.00161 2.31000 1.02000 1.58860 0.86500 20.84390 10.20750 0.56870 51.65120 0.21560 'International Tables Volume C Table 6.1.1.4 (pp. 500-502)' 'Henke, Gullikson and Davis, At. Data and Nucl. Data Tables, 1993, 54, 2'
F 0.01794 0.01033 3.53920 2.64120 1.51700 1.02430 10.28250 4.29440 0.26150 26.14760 0.27760 'International Tables Volume C Table 6.1.1.4 (pp. 500-502)' 'Henke, Gullikson and Davis, At. Data and Nucl. Data Tables, 1993, 54, 2'
H 0.00000 0.00000 0.49300 0.32291 0.14019 0.04081 10.51090 26.12570 3.14236 57.79970 0.00304 'International Tables Volume C Table 6.1.1.4 (pp. 500-502)' 'Henke, Gullikson and Davis, At. Data and Nucl. Data Tables, 1993, 54, 2'
N 0.00653 0.00323 12.21260 3.13220 2.01250 1.16630 0.00570 9.89330 28.99750 0.58260 -11.52900 'International Tables Volume C Table 6.1.1.4 (pp. 500-502)' 'Henke, Gullikson and Davis, At. Data and Nucl. Data Tables, 1993, 54, 2'
Si 0.08192 0.07060 6.29150 3.03530 1.98910 1.54100 2.43860 32.33370 0.67850 81.69370 1.14070 'International Tables Volume C Table 6.1.1.4 (pp. 500-502)' 'Henke, Gullikson and Davis, At. Data and Nucl. Data Tables, 1993, 54, 2'

loop_
_geom_angle_atom_site_label_1
_geom_angle_atom_site_label_2
_geom_angle_atom_site_label_3
_geom_angle
_geom_angle_site_symmetry_1
_geom_angle_site_symmetry_3
_geom_angle_publ_flag
C16 Si1 N1 110.60(6) . . ?
C18 Si1 N1 112.23(7) . . ?
C18 Si1 C16 106.87(7) . . ?
C27 Si1 N1 109.14(6) . . ?
C27 Si1 C16 109.82(8) . . ?
C27 Si1 C18 108.11(8) . . ?
C12 Si2 N3 111.81(6) . . ?
C21 Si2 N3 111.57(7) . . ?
C21 Si2 C12 107.08(8) . . ?
C24 Si2 N3 108.27(6) . . ?
C24 Si2 C12 107.85(7) . . ?
C24 Si2 C21 110.19(8) . . ?
C5 N1 Si1 116.28(9) . . ?
B17 N1 Si1 128.99(10) . . ?
B17 N1 C5 113.95(11) . . ?
C9 C2 N3 118.56(12) . . ?
C11 C2 N3 120.56(12) . . ?
C11 C2 C9 120.86(13) . . ?
C2 N3 Si2 113.97(8) . . ?
B17 N3 Si2 129.55(10) . . ?
B17 N3 C2 115.77(11) . . ?
C6 C4 C5 123.09(12) . . ?
C13 C4 C5 118.45(13) . . ?
C13 C4 C6 118.45(13) . . ?
C4 C5 N1 120.81(12) . . ?
C8 C5 N1 118.58(12) . . ?
C8 C5 C4 120.59(12) . . ?
C26 C6 C4 111.62(13) . . ?
C30 C6 C4 111.20(12) . . ?
C30 C6 C26 110.32(13) . . ?
H6 C6 C4 107.85(8) . . ?
H6 C6 C26 107.85(9) . . ?
H6 C6 C30 107.85(9) . . ?
C25 C7 C9 113.49(12) . . ?
C28 C7 C9 109.49(12) . . ?
C28 C7 C25 110.71(12) . . ?
H7 C7 C9 107.64(8) . . ?
H7 C7 C25 107.64(8) . . ?
H7 C7 C28 107.64(8) . . ?
C10 C8 C5 118.57(13) . . ?
C19 C8 C5 122.07(12) . . ?
C19 C8 C10 119.28(13) . . ?
C7 C9 C2 121.98(12) . . ?
C14 C9 C2 118.55(14) . . ?
C14 C9 C7 119.44(13) . . ?
C15 C10 C8 121.37(14) . . ?
H10 C10 C8 119.31(9) . . ?
H10 C10 C15 119.31(9) . . ?
C20 C11 C2 118.09(14) . . ?
C23 C11 C2 123.04(13) . . ?
C23 C11 C20 118.87(14) . . ?
C18 C12 Si2 115.48(11) . . ?
H12a C12 Si2 108.41(5) . . ?
H12a C12 C18 108.41(9) . . ?
H12b C12 Si2 108.41(5) . . ?
H12b C12 C18 108.41(8) . . ?
H12b C12 H12a 107.5 . . ?
C15 C13 C4 121.33(14) . . ?
H13 C13 C4 119.34(9) . . ?
H13 C13 C15 119.34(9) . . ?
C22 C14 C9 121.15(15) . . ?
H14 C14 C9 119.43(9) . . ?
H14 C14 C22 119.43(9) . . ?
C13 C15 C10 119.64(14) . . ?
H15 C15 C10 120.18(9) . . ?
H15 C15 C13 120.18(9) . . ?
H16a C16 Si1 109.5 . . ?
H16b C16 Si1 109.5 . . ?
H16b C16 H16a 109.5 . . ?
H16c C16 Si1 109.5 . . ?
H16c C16 H16a 109.5 . . ?
H16c C16 H16b 109.5 . . ?
N3 B17 N1 128.71(13) . . ?
F1 B17 N1 115.78(12) . . ?
F1 B17 N3 115.50(13) . . ?
C12 C18 Si1 114.83(10) . . ?
H18a C18 Si1 108.56(5) . . ?
H18a C18 C12 108.56(9) . . ?
H18b C18 Si1 108.56(5) . . ?
H18b C18 C12 108.56(8) . . ?
H18b C18 H18a 107.5 . . ?
C31 C19 C8 112.94(14) . . ?
C32 C19 C8 109.99(13) . . ?
C32 C19 C31 110.62(14) . . ?
H19 C19 C8 107.70(8) . . ?
H19 C19 C31 107.70(9) . . ?
H19 C19 C32 107.70(9) . . ?
C22 C20 C11 121.57(15) . . ?
H20 C20 C11 119.22(9) . . ?
H20 C20 C22 119.22(9) . . ?
H21a C21 Si2 109.5 . . ?
H21b C21 Si2 109.5 . . ?
H21b C21 H21a 109.5 . . ?
H21c C21 Si2 109.5 . . ?
H21c C21 H21a 109.5 . . ?
H21c C21 H21b 109.5 . . ?
C20 C22 C14 119.79(14) . . ?
H22 C22 C14 120.11(9) . . ?
H22 C22 C20 120.11(9) . . ?
C29 C23 C11 111.28(13) . . ?
C33 C23 C11 111.72(13) . . ?
C33 C23 C29 110.00(14) . . ?
H23 C23 C11 107.89(8) . . ?
H23 C23 C29 107.89(9) . . ?
H23 C23 C33 107.89(10) . . ?
H24a C24 Si2 109.5 . . ?
H24b C24 Si2 109.5 . . ?
H24b C24 H24a 109.5 . . ?
H24c C24 Si2 109.5 . . ?
H24c C24 H24a 109.5 . . ?
H24c C24 H24b 109.5 . . ?
H25a C25 C7 109.5 . . ?
H25b C25 C7 109.5 . . ?
H25b C25 H25a 109.5 . . ?
H25c C25 C7 109.5 . . ?
H25c C25 H25a 109.5 . . ?
H25c C25 H25b 109.5 . . ?
H26a C26 C6 109.5 . . ?
H26b C26 C6 109.5 . . ?
H26b C26 H26a 109.5 . . ?
H26c C26 C6 109.5 . . ?
H26c C26 H26a 109.5 . . ?
H26c C26 H26b 109.5 . . ?
H27a C27 Si1 109.5 . . ?
H27b C27 Si1 109.5 . . ?
H27b C27 H27a 109.5 . . ?
H27c C27 Si1 109.5 . . ?
H27c C27 H27a 109.5 . . ?
H27c C27 H27b 109.5 . . ?
H28a C28 C7 109.5 . . ?
H28b C28 C7 109.5 . . ?
H28b C28 H28a 109.5 . . ?
H28c C28 C7 109.5 . . ?
H28c C28 H28a 109.5 . . ?
H28c C28 H28b 109.5 . . ?
H29a C29 C23 109.5 . . ?
H29b C29 C23 109.5 . . ?
H29b C29 H29a 109.5 . . ?
H29c C29 C23 109.5 . . ?
H29c C29 H29a 109.5 . . ?
H29c C29 H29b 109.5 . . ?
H30a C30 C6 109.5 . . ?
H30b C30 C6 109.5 . . ?
H30b C30 H30a 109.5 . . ?
H30c C30 C6 109.5 . . ?
H30c C30 H30a 109.5 . . ?
H30c C30 H30b 109.5 . . ?
H31a C31 C19 109.5 . . ?
H31b C31 C19 109.5 . . ?
H31b C31 H31a 109.5 . . ?
H31c C31 C19 109.5 . . ?
H31c C31 H31a 109.5 . . ?
H31c C31 H31b 109.5 . . ?
H32a C32 C19 109.5 . . ?
H32b C32 C19 109.5 . . ?
H32b C32 H32a 109.5 . . ?
H32c C32 C19 109.5 . . ?
H32c C32 H32a 109.5 . . ?
H32c C32 H32b 109.5 . . ?
H33a C33 C23 109.5 . . ?
H33b C33 C23 109.5 . . ?
H33b C33 H33a 109.5 . . ?
H33c C33 C23 109.5 . . ?
H33c C33 H33a 109.5 . . ?
H33c C33 H33b 109.5 . . ?

loop_
_geom_bond_atom_site_label_1
_geom_bond_atom_site_label_2
_geom_bond_distance
_geom_bond_site_symmetry_2
_geom_bond_publ_flag
Si1 N1 1.7674(12) . ?
Si1 C16 1.8682(16) . ?
Si1 C18 1.8667(16) . ?
Si1 C27 1.8589(16) . ?
Si2 N3 1.7675(11) . ?
Si2 C12 1.8628(16) . ?
Si2 C21 1.8709(16) . ?
Si2 C24 1.8659(16) . ?
N1 C5 1.4654(17) . ?
N1 B17 1.4340(19) . ?
C2 N3 1.4646(17) . ?
C2 C9 1.407(2) . ?
C2 C11 1.407(2) . ?
N3 B17 1.4319(19) . ?
C4 C5 1.4069(19) . ?
C4 C6 1.519(2) . ?
C4 C13 1.397(2) . ?
C5 C8 1.406(2) . ?
C6 C26 1.531(2) . ?
C6 C30 1.534(2) . ?
C6 H6 1.0000 . ?
C7 C9 1.522(2) . ?
C7 C25 1.531(2) . ?
C7 C28 1.530(2) . ?
C7 H7 1.0000 . ?
C8 C10 1.397(2) . ?
C8 C19 1.520(2) . ?
C9 C14 1.396(2) . ?
C10 C15 1.378(2) . ?
C10 H10 0.9500 . ?
C11 C20 1.398(2) . ?
C11 C23 1.520(2) . ?
C12 C18 1.543(2) . ?
C12 H12a 0.9900 . ?
C12 H12b 0.9900 . ?
C13 C15 1.383(2) . ?
C13 H13 0.9500 . ?
C14 C22 1.381(2) . ?
C14 H14 0.9500 . ?
C15 H15 0.9500 . ?
C16 H16a 0.9800 . ?
C16 H16b 0.9800 . ?
C16 H16c 0.9800 . ?
B17 F1 1.3532(17) . ?
C18 H18a 0.9900 . ?
C18 H18b 0.9900 . ?
C19 C31 1.531(2) . ?
C19 C32 1.526(2) . ?
C19 H19 1.0000 . ?
C20 C22 1.377(2) . ?
C20 H20 0.9500 . ?
C21 H21a 0.9800 . ?
C21 H21b 0.9800 . ?
C21 H21c 0.9800 . ?
C22 H22 0.9500 . ?
C23 C29 1.533(2) . ?
C23 C33 1.537(2) . ?
C23 H23 1.0000 . ?
C24 H24a 0.9800 . ?
C24 H24b 0.9800 . ?
C24 H24c 0.9800 . ?
C25 H25a 0.9800 . ?
C25 H25b 0.9800 . ?
C25 H25c 0.9800 . ?
C26 H26a 0.9800 . ?
C26 H26b 0.9800 . ?
C26 H26c 0.9800 . ?
C27 H27a 0.9800 . ?
C27 H27b 0.9800 . ?
C27 H27c 0.9800 . ?
C28 H28a 0.9800 . ?
C28 H28b 0.9800 . ?
C28 H28c 0.9800 . ?
C29 H29a 0.9800 . ?
C29 H29b 0.9800 . ?
C29 H29c 0.9800 . ?
C30 H30a 0.9800 . ?
C30 H30b 0.9800 . ?
C30 H30c 0.9800 . ?
C31 H31a 0.9800 . ?
C31 H31b 0.9800 . ?
C31 H31c 0.9800 . ?
C32 H32a 0.9800 . ?
C32 H32b 0.9800 . ?
C32 H32c 0.9800 . ?
C33 H33a 0.9800 . ?
C33 H33b 0.9800 . ?
C33 H33c 0.9800 . ?

loop_
_geom_torsion_atom_site_label_1
_geom_torsion_atom_site_label_2
_geom_torsion_atom_site_label_3
_geom_torsion_atom_site_label_4
_geom_torsion
_geom_torsion_site_symmetry_1
_geom_torsion_site_symmetry_2
_geom_torsion_site_symmetry_3
_geom_torsion_site_symmetry_4
_geom_torsion_publ_flag
Si1 N1 C5 C4 -88.12(10) . . . . ?
Si1 N1 C5 C8 93.45(10) . . . . ?
Si1 N1 B17 N3 -26.27(13) . . . . ?
Si1 N1 B17 F1 154.17(12) . . . . ?
Si1 C18 C12 Si2 73.05(11) . . . . ?
Si2 N3 C2 C9 90.92(10) . . . . ?
Si2 N3 C2 C11 -87.25(10) . . . . ?
Si2 N3 B17 N1 -24.22(13) . . . . ?
Si2 N3 B17 F1 155.33(12) . . . . ?
N1 C5 C4 C6 3.10(15) . . . . ?
N1 C5 C4 C13 -176.01(12) . . . . ?
N1 C5 C8 C10 176.38(12) . . . . ?
N1 C5 C8 C19 -0.44(15) . . . . ?
N1 B17 N3 C2 166.13(14) . . . . ?
C2 N3 B17 F1 -14.31(12) . . . . ?
C2 C9 C7 C25 -143.60(14) . . . . ?
C2 C9 C7 C28 92.14(14) . . . . ?
C2 C9 C14 C22 -0.04(16) . . . . ?
C2 C11 C20 C22 -0.16(16) . . . . ?
C2 C11 C23 C29 -112.64(15) . . . . ?
C2 C11 C23 C33 123.97(16) . . . . ?
C4 C5 C8 C10 -2.06(15) . . . . ?
C4 C5 C8 C19 -178.87(13) . . . . ?
C4 C13 C15 C10 -0.86(17) . . . . ?
C5 C8 C10 C15 0.24(16) . . . . ?
C5 C8 C19 C31 -135.93(15) . . . . ?
C5 C8 C19 C32 99.96(15) . . . . ?
C7 C9 C14 C22 177.95(13) . . . . ?
C8 C10 C15 C13 1.20(17) . . . . ?
C9 C14 C22 C20 -0.45(17) . . . . ?
C11 C20 C22 C14 0.55(18) . . . . ?
